data_4102156
loop_
_publ_author_name
'Diego Bagnis'
'Luca Beverina'
'Hui Huang'
'Fabio Silvestri'
'Yan Yao'
'Henry Yan'
'Giorgio A. Pagani'
'Tobin J. Marks'
'Antonio Facchetti'

_publ_section_title
;
 Marked Alkyl- vs Alkenyl-Substitutent Effects on Squaraine Dye
 Solid-State Structure, Carrier Mobility, and Bulk-Heterojunction Solar
 Cell Efficiency
;
_journal_name_full 'Journal of the American Chemical Society'
_journal_page_first 4074
_journal_page_last 4075
_journal_paper_doi 10.1021/ja100520q
_journal_volume 132
_journal_year 2010
_chemical_formula_moiety 'C50 H52 N6 O2'
_chemical_formula_sum 'C50 H52 N6 O2'
_chemical_formula_weight 768.98
_chemical_name_systematic
; 
 ? 
;
_space_group_IT_number 2
_symmetry_cell_setting triclinic
_symmetry_space_group_name_Hall '-P 1'
_symmetry_space_group_name_H-M 'P -1'
_atom_sites_solution_hydrogens geom
_atom_sites_solution_primary direct
_atom_sites_solution_secondary difmap
_audit_creation_method SHELXL-97
_cell_angle_alpha 87.0680(10)
_cell_angle_beta 86.218(2)
_cell_angle_gamma 67.1490(10)
_cell_formula_units_Z 2
_cell_length_a 11.5301(3)
_cell_length_b 13.0178(3)
_cell_length_c 15.2397(4)
_cell_measurement_reflns_used 4696
_cell_measurement_temperature 100(2)
_cell_measurement_theta_max 64.25
_cell_measurement_theta_min 4.17
_cell_volume 2102.50(9)
_computing_cell_refinement 'SAINT V7.23A (Bruker, 2005)'
_computing_data_collection 'APEX2 V2.1-4 (Bruker, 2007)'
_computing_data_reduction 'Bruker SAINT'
_computing_molecular_graphics 'Bruker SHELXTL'
_computing_publication_material 'Bruker SHELXTL'
_computing_structure_refinement 'SHELXL-97 (Sheldrick, 1997)'
_computing_structure_solution 'SHELXS-97 (Sheldrick, 1990)'
_diffrn_ambient_temperature 100(2)
_diffrn_measured_fraction_theta_full 0.973
_diffrn_measured_fraction_theta_max 0.973
_diffrn_measurement_device_type 'Bruker APEX-II CCD'
_diffrn_measurement_method '\f and \w scans'
_diffrn_radiation_monochromator graphite
_diffrn_radiation_source 'fine-focus sealed tube'
_diffrn_radiation_type CuK\a
_diffrn_radiation_wavelength 1.54178
_diffrn_reflns_av_R_equivalents 0.0265
_diffrn_reflns_av_sigmaI/netI 0.0292
_diffrn_reflns_limit_h_max 13
_diffrn_reflns_limit_h_min -12
_diffrn_reflns_limit_k_max 15
_diffrn_reflns_limit_k_min -15
_diffrn_reflns_limit_l_max 10
_diffrn_reflns_limit_l_min -17
_diffrn_reflns_number 17540
_diffrn_reflns_theta_full 64.74
_diffrn_reflns_theta_max 64.74
_diffrn_reflns_theta_min 2.91
_diffrn_standards_number 0
_exptl_absorpt_coefficient_mu 0.587
_exptl_absorpt_correction_T_max 0.9740
_exptl_absorpt_correction_T_min 0.9260
_exptl_absorpt_correction_type multi-scan
_exptl_absorpt_process_details 'SADABS (Bruker)'
_exptl_crystal_colour green
_exptl_crystal_density_diffrn 1.215
_exptl_crystal_density_method 'not measured'
_exptl_crystal_description block
_exptl_crystal_F_000 820
_exptl_crystal_size_max 0.13
_exptl_crystal_size_mid 0.12
_exptl_crystal_size_min 0.05
_refine_diff_density_max 0.262
_refine_diff_density_min -0.186
_refine_diff_density_rms 0.036
_refine_ls_extinction_method none
_refine_ls_goodness_of_fit_ref 1.060
_refine_ls_hydrogen_treatment constr
_refine_ls_matrix_type full
_refine_ls_number_parameters 525
_refine_ls_number_reflns 6916
_refine_ls_number_restraints 0
_refine_ls_restrained_S_all 1.060
_refine_ls_R_factor_all 0.0530
_refine_ls_R_factor_gt 0.0388
_refine_ls_shift/su_max 0.001
_refine_ls_shift/su_mean 0.000
_refine_ls_structure_factor_coef Fsqd
_refine_ls_weighting_details 'calc w=1/[\s^2^(Fo^2^)+(0.0526P)^2^+0.4042P] where P=(Fo^2^+2Fc^2^)/3'
_refine_ls_weighting_scheme calc
_refine_ls_wR_factor_gt 0.0976
_refine_ls_wR_factor_ref 0.1062
_reflns_number_gt 5457
_reflns_number_total 6916
_reflns_threshold_expression >2sigma(I)
_cod_data_source_file ja100520q_si_001.cif
_cod_data_source_block n0169
_cod_database_code 4102156

loop_
_symmetry_equiv_pos_as_xyz
'x, y, z'
'-x, -y, -z'

loop_
_atom_site_label
_atom_site_type_symbol
_atom_site_fract_x
_atom_site_fract_y
_atom_site_fract_z
_atom_site_U_iso_or_equiv
_atom_site_adp_type
_atom_site_occupancy
_atom_site_symmetry_multiplicity
_atom_site_calc_flag
_atom_site_refinement_flags
O1 O -0.05636(10) 0.64630(8) 0.17798(7) 0.0238(2) Uani 1 1 d .
O2 O 0.07084(10) 0.86915(8) 0.33273(6) 0.0225(2) Uani 1 1 d .
N1 N -0.25092(12) 1.31473(10) -0.06749(8) 0.0216(3) Uani 1 1 d .
N2 N -0.22301(12) 1.20562(10) -0.04488(8) 0.0214(3) Uani 1 1 d .
N3 N -0.08316(11) 1.00579(10) 0.12960(8) 0.0195(3) Uani 1 1 d .
N4 N 0.08845(12) 0.51432(10) 0.38531(8) 0.0199(3) Uani 1 1 d .
N5 N 0.22896(12) 0.31127(10) 0.55679(8) 0.0221(3) Uani 1 1 d .
N6 N 0.25805(12) 0.20148(10) 0.57691(8) 0.0224(3) Uani 1 1 d .
C1 C -0.30717(14) 1.35336(12) -0.14840(9) 0.0201(3) Uani 1 1 d .
C2 C -0.34196(14) 1.46567(13) -0.17396(10) 0.0234(3) Uani 1 1 d .
H2A H -0.3292 1.5158 -0.1362 0.028 Uiso 1 1 calc R
C3 C -0.39490(15) 1.50370(13) -0.25419(10) 0.0251(4) Uani 1 1 d .
H3A H -0.4181 1.5801 -0.2711 0.030 Uiso 1 1 calc R
C4 C -0.41455(15) 1.43217(13) -0.31023(10) 0.0259(4) Uani 1 1 d .
H4A H -0.4513 1.4589 -0.3651 0.031 Uiso 1 1 calc R
C5 C -0.37966(15) 1.32089(13) -0.28475(10) 0.0262(4) Uani 1 1 d .
H5A H -0.3925 1.2711 -0.3228 0.031 Uiso 1 1 calc R
C6 C -0.32660(15) 1.28103(13) -0.20501(10) 0.0240(3) Uani 1 1 d .
H6A H -0.3033 1.2045 -0.1886 0.029 Uiso 1 1 calc R
C7 C -0.24587(15) 1.39117(12) -0.00401(9) 0.0207(3) Uani 1 1 d .
C8 C -0.13860(14) 1.41398(12) -0.00023(10) 0.0224(3) Uani 1 1 d .
H8A H -0.0685 1.3811 -0.0403 0.027 Uiso 1 1 calc R
C9 C -0.13504(15) 1.48586(13) 0.06332(10) 0.0235(3) Uani 1 1 d .
H9A H -0.0619 1.5021 0.0666 0.028 Uiso 1 1 calc R
C10 C -0.23714(15) 1.53368(13) 0.12150(10) 0.0245(3) Uani 1 1 d .
H10A H -0.2340 1.5827 0.1645 0.029 Uiso 1 1 calc R
C11 C -0.34398(15) 1.51040(13) 0.11731(11) 0.0267(4) Uani 1 1 d .
H11A H -0.4143 1.5438 0.1571 0.032 Uiso 1 1 calc R
C12 C -0.34814(15) 1.43807(13) 0.05468(10) 0.0243(3) Uani 1 1 d .
H12A H -0.4207 1.4209 0.0521 0.029 Uiso 1 1 calc R
C13 C -0.16968(14) 1.16795(12) 0.02847(10) 0.0214(3) Uani 1 1 d .
H13A H -0.1467 1.2145 0.0638 0.026 Uiso 1 1 calc R
C14 C -0.14564(14) 1.05446(12) 0.05574(9) 0.0201(3) Uani 1 1 d .
C15 C -0.18199(14) 0.97645(12) 0.01683(10) 0.0224(3) Uani 1 1 d .
H15A H -0.2267 0.9882 -0.0354 0.027 Uiso 1 1 calc R
C16 C -0.14105(14) 0.88030(12) 0.06802(10) 0.0216(3) Uani 1 1 d .
H16A H -0.1527 0.8138 0.0573 0.026 Uiso 1 1 calc R
C17 C -0.07871(14) 0.89728(12) 0.13919(9) 0.0193(3) Uani 1 1 d .
C18 C -0.02272(14) 1.05504(12) 0.18754(10) 0.0213(3) Uani 1 1 d .
H18A H 0.0020 1.1102 0.1526 0.026 Uiso 1 1 calc R
H18B H 0.0553 0.9954 0.2081 0.026 Uiso 1 1 calc R
C19 C -0.10405(15) 1.11238(12) 0.26774(10) 0.0239(3) Uani 1 1 d .
H19A H -0.1381 1.0602 0.2980 0.029 Uiso 1 1 calc R
H19B H -0.0492 1.1265 0.3088 0.029 Uiso 1 1 calc R
C20 C -0.21405(15) 1.22219(13) 0.24944(10) 0.0263(4) Uani 1 1 d .
H20A H -0.2749 1.2073 0.2145 0.032 Uiso 1 1 calc R
H20B H -0.1821 1.2721 0.2136 0.032 Uiso 1 1 calc R
C21 C -0.28290(16) 1.28208(13) 0.33297(10) 0.0286(4) Uani 1 1 d .
H21A H -0.2205 1.2922 0.3695 0.034 Uiso 1 1 calc R
H21B H -0.3436 1.3572 0.3158 0.034 Uiso 1 1 calc R
C22 C -0.35376(17) 1.22295(14) 0.38890(11) 0.0314(4) Uani 1 1 d .
H22A H -0.2923 1.1515 0.4121 0.038 Uiso 1 1 calc R
H22B H -0.4100 1.2055 0.3512 0.038 Uiso 1 1 calc R
C23 C -0.43212(17) 1.29116(15) 0.46569(11) 0.0358(4) Uani 1 1 d .
H23A H -0.4697 1.2465 0.5018 0.054 Uiso 1 1 calc R
H23B H -0.4991 1.3584 0.4431 0.054 Uiso 1 1 calc R
H23C H -0.3780 1.3125 0.5016 0.054 Uiso 1 1 calc R
C24 C -0.02737(14) 0.82093(12) 0.20731(9) 0.0191(3) Uani 1 1 d .
C25 C -0.02344(14) 0.70669(12) 0.22097(9) 0.0190(3) Uani 1 1 d .
C26 C 0.03669(13) 0.69686(12) 0.30526(9) 0.0187(3) Uani 1 1 d .
C27 C 0.03490(13) 0.81016(12) 0.29044(9) 0.0185(3) Uani 1 1 d .
C28 C 0.08426(14) 0.62243(12) 0.37517(10) 0.0197(3) Uani 1 1 d .
C29 C 0.14448(14) 0.64033(12) 0.44739(10) 0.0214(3) Uani 1 1 d .
H29A H 0.1547 0.7074 0.4587 0.026 Uiso 1 1 calc R
C30 C 0.18577(14) 0.54382(12) 0.49837(10) 0.0227(3) Uani 1 1 d .
H30A H 0.2296 0.5323 0.5509 0.027 Uiso 1 1 calc R
C31 C 0.15144(14) 0.46537(12) 0.45878(10) 0.0215(3) Uani 1 1 d .
C32 C 0.03931(14) 0.45849(12) 0.32496(10) 0.0217(3) Uani 1 1 d .
H32A H -0.0323 0.5149 0.2946 0.026 Uiso 1 1 calc R
H32B H 0.0078 0.4070 0.3590 0.026 Uiso 1 1 calc R
C33 C 0.14020(16) 0.39343(13) 0.25695(10) 0.0270(4) Uani 1 1 d .
H33A H 0.1525 0.4464 0.2120 0.032 Uiso 1 1 calc R
H33B H 0.2207 0.3554 0.2862 0.032 Uiso 1 1 calc R
C34 C 0.10874(17) 0.30734(14) 0.21160(10) 0.0299(4) Uani 1 1 d .
H34A H 0.0186 0.3397 0.1980 0.036 Uiso 1 1 calc R
H34B H 0.1221 0.2423 0.2522 0.036 Uiso 1 1 calc R
C35 C 0.18889(17) 0.26811(15) 0.12665(11) 0.0364(4) Uani 1 1 d .
H35A H 0.1648 0.2115 0.1006 0.044 Uiso 1 1 calc R
H35B H 0.1690 0.3323 0.0844 0.044 Uiso 1 1 calc R
C36 C 0.32913(18) 0.21885(15) 0.13772(12) 0.0386(4) Uani 1 1 d .
H36A H 0.3505 0.1514 0.1766 0.046 Uiso 1 1 calc R
H36B H 0.3532 0.2734 0.1668 0.046 Uiso 1 1 calc R
C37 C 0.40591(19) 0.18738(17) 0.04983(12) 0.0448(5) Uani 1 1 d .
H37A H 0.4961 0.1562 0.0607 0.067 Uiso 1 1 calc R
H37B H 0.3864 0.2540 0.0114 0.067 Uiso 1 1 calc R
H37C H 0.3843 0.1318 0.0214 0.067 Uiso 1 1 calc R
C38 C 0.17848(14) 0.35055(12) 0.48258(10) 0.0220(3) Uani 1 1 d .
H38A H 0.1596 0.3042 0.4445 0.026 Uiso 1 1 calc R
C39 C 0.31436(14) 0.16066(12) 0.65750(9) 0.0208(3) Uani 1 1 d .
C40 C 0.35483(15) 0.22482(13) 0.70858(10) 0.0251(4) Uani 1 1 d .
H40A H 0.3446 0.2983 0.6894 0.030 Uiso 1 1 calc R
C41 C 0.40983(15) 0.18145(13) 0.78720(10) 0.0269(4) Uani 1 1 d .
H41A H 0.4378 0.2256 0.8214 0.032 Uiso 1 1 calc R
C42 C 0.42497(15) 0.07494(13) 0.81704(10) 0.0260(4) Uani 1 1 d .
H42A H 0.4628 0.0459 0.8712 0.031 Uiso 1 1 calc R
C43 C 0.38376(15) 0.01148(13) 0.76626(10) 0.0251(4) Uani 1 1 d .
H43A H 0.3933 -0.0617 0.7860 0.030 Uiso 1 1 calc R
C44 C 0.32906(14) 0.05335(13) 0.68746(10) 0.0228(3) Uani 1 1 d .
H44A H 0.3013 0.0090 0.6534 0.027 Uiso 1 1 calc R
C45 C 0.25341(15) 0.12651(12) 0.51177(10) 0.0212(3) Uani 1 1 d .
C46 C 0.35427(15) 0.08391(13) 0.45139(10) 0.0261(4) Uani 1 1 d .
H46A H 0.4259 0.1025 0.4539 0.031 Uiso 1 1 calc R
C47 C 0.35004(15) 0.01383(14) 0.38713(11) 0.0291(4) Uani 1 1 d .
H47A H 0.4190 -0.0157 0.3456 0.035 Uiso 1 1 calc R
C48 C 0.24540(15) -0.01321(13) 0.38342(10) 0.0259(4) Uani 1 1 d .
H48A H 0.2428 -0.0613 0.3395 0.031 Uiso 1 1 calc R
C49 C 0.14485(15) 0.03006(13) 0.44388(10) 0.0241(3) Uani 1 1 d .
H49A H 0.0733 0.0113 0.4415 0.029 Uiso 1 1 calc R
C50 C 0.14814(15) 0.10079(13) 0.50808(10) 0.0230(3) Uani 1 1 d .
H50A H 0.0787 0.1313 0.5491 0.028 Uiso 1 1 calc R

loop_
_atom_site_aniso_label
_atom_site_aniso_U_11
_atom_site_aniso_U_22
_atom_site_aniso_U_33
_atom_site_aniso_U_23
_atom_site_aniso_U_13
_atom_site_aniso_U_12
O1 0.0310(6) 0.0205(6) 0.0230(6) -0.0040(4) -0.0020(4) -0.0130(5)
O2 0.0284(6) 0.0187(5) 0.0225(6) -0.0035(4) -0.0024(4) -0.0108(5)
N1 0.0288(7) 0.0167(6) 0.0199(6) -0.0005(5) -0.0036(5) -0.0091(6)
N2 0.0251(7) 0.0164(6) 0.0228(7) -0.0005(5) 0.0010(5) -0.0085(6)
N3 0.0231(7) 0.0166(6) 0.0193(6) -0.0025(5) 0.0005(5) -0.0081(5)
N4 0.0241(7) 0.0168(6) 0.0198(6) -0.0017(5) 0.0001(5) -0.0090(6)
N5 0.0259(7) 0.0162(6) 0.0242(7) -0.0008(5) 0.0009(5) -0.0083(6)
N6 0.0313(8) 0.0153(6) 0.0216(7) -0.0001(5) -0.0053(5) -0.0097(6)
C1 0.0192(8) 0.0222(8) 0.0190(8) -0.0002(6) 0.0013(6) -0.0085(7)
C2 0.0250(9) 0.0228(8) 0.0249(8) -0.0013(6) -0.0003(6) -0.0119(7)
C3 0.0246(9) 0.0217(8) 0.0285(9) 0.0039(7) -0.0012(7) -0.0090(7)
C4 0.0256(9) 0.0290(9) 0.0200(8) 0.0014(7) -0.0011(6) -0.0076(7)
C5 0.0289(9) 0.0256(9) 0.0226(8) -0.0070(7) -0.0002(7) -0.0082(7)
C6 0.0276(9) 0.0187(8) 0.0230(8) -0.0021(6) 0.0015(6) -0.0062(7)
C7 0.0281(9) 0.0166(7) 0.0176(7) 0.0010(6) -0.0037(6) -0.0085(7)
C8 0.0242(8) 0.0209(8) 0.0220(8) -0.0006(6) 0.0015(6) -0.0090(7)
C9 0.0260(9) 0.0232(8) 0.0256(8) -0.0015(7) -0.0021(6) -0.0139(7)
C10 0.0288(9) 0.0207(8) 0.0248(8) -0.0051(6) -0.0012(7) -0.0100(7)
C11 0.0242(9) 0.0242(8) 0.0296(9) -0.0063(7) 0.0036(7) -0.0072(7)
C12 0.0234(8) 0.0242(8) 0.0275(9) -0.0012(7) -0.0013(6) -0.0115(7)
C13 0.0250(8) 0.0205(8) 0.0203(8) -0.0029(6) -0.0002(6) -0.0105(7)
C14 0.0218(8) 0.0197(8) 0.0174(8) -0.0008(6) 0.0010(6) -0.0066(6)
C15 0.0286(9) 0.0221(8) 0.0175(8) -0.0014(6) -0.0020(6) -0.0107(7)
C16 0.0260(9) 0.0185(8) 0.0225(8) -0.0046(6) 0.0010(6) -0.0108(7)
C17 0.0205(8) 0.0160(8) 0.0214(8) -0.0037(6) 0.0036(6) -0.0074(6)
C18 0.0252(8) 0.0173(8) 0.0234(8) 0.0002(6) -0.0043(6) -0.0101(7)
C19 0.0310(9) 0.0190(8) 0.0232(8) -0.0031(6) -0.0031(7) -0.0106(7)
C20 0.0315(9) 0.0217(8) 0.0256(8) -0.0025(7) -0.0031(7) -0.0096(7)
C21 0.0348(10) 0.0196(8) 0.0297(9) -0.0040(7) -0.0055(7) -0.0076(7)
C22 0.0385(10) 0.0237(9) 0.0303(9) -0.0053(7) -0.0021(7) -0.0097(8)
C23 0.0423(11) 0.0328(10) 0.0315(10) -0.0066(8) 0.0013(8) -0.0135(9)
C24 0.0196(8) 0.0180(8) 0.0194(8) -0.0047(6) 0.0038(6) -0.0070(6)
C25 0.0195(8) 0.0185(8) 0.0182(8) -0.0036(6) 0.0032(6) -0.0068(6)
C26 0.0182(8) 0.0173(7) 0.0210(8) -0.0050(6) 0.0018(6) -0.0072(6)
C27 0.0187(8) 0.0171(7) 0.0186(7) -0.0028(6) 0.0025(6) -0.0059(6)
C28 0.0208(8) 0.0156(7) 0.0221(8) -0.0033(6) 0.0028(6) -0.0065(6)
C29 0.0249(8) 0.0172(8) 0.0227(8) -0.0043(6) 0.0010(6) -0.0087(7)
C30 0.0278(9) 0.0204(8) 0.0198(8) -0.0017(6) -0.0024(6) -0.0087(7)
C31 0.0233(8) 0.0195(8) 0.0209(8) -0.0011(6) 0.0015(6) -0.0076(7)
C32 0.0265(9) 0.0190(8) 0.0233(8) -0.0011(6) -0.0022(6) -0.0126(7)
C33 0.0336(10) 0.0235(9) 0.0272(9) -0.0046(7) 0.0031(7) -0.0149(7)
C34 0.0382(10) 0.0264(9) 0.0271(9) -0.0047(7) -0.0029(7) -0.0141(8)
C35 0.0468(12) 0.0318(10) 0.0304(9) -0.0092(8) -0.0033(8) -0.0138(9)
C36 0.0467(12) 0.0292(10) 0.0328(10) -0.0074(8) -0.0046(8) -0.0059(9)
C37 0.0503(12) 0.0413(11) 0.0332(10) -0.0061(8) 0.0016(9) -0.0070(10)
C38 0.0261(9) 0.0191(8) 0.0219(8) -0.0029(6) -0.0002(6) -0.0097(7)
C39 0.0211(8) 0.0197(8) 0.0204(8) -0.0027(6) 0.0028(6) -0.0070(7)
C40 0.0322(9) 0.0171(8) 0.0246(8) -0.0026(6) -0.0010(7) -0.0076(7)
C41 0.0317(9) 0.0243(8) 0.0241(8) -0.0077(7) -0.0023(7) -0.0092(7)
C42 0.0273(9) 0.0269(9) 0.0198(8) -0.0009(7) -0.0006(6) -0.0061(7)
C43 0.0262(9) 0.0202(8) 0.0275(9) 0.0032(7) 0.0004(7) -0.0083(7)
C44 0.0230(8) 0.0213(8) 0.0258(8) -0.0017(6) -0.0012(6) -0.0101(7)
C45 0.0282(9) 0.0145(7) 0.0204(8) 0.0004(6) -0.0040(6) -0.0075(7)
C46 0.0236(9) 0.0254(9) 0.0319(9) -0.0030(7) -0.0018(7) -0.0119(7)
C47 0.0239(9) 0.0295(9) 0.0318(9) -0.0094(7) 0.0041(7) -0.0080(7)
C48 0.0301(9) 0.0211(8) 0.0262(8) -0.0056(7) -0.0034(7) -0.0087(7)
C49 0.0265(9) 0.0223(8) 0.0261(8) -0.0004(7) -0.0035(7) -0.0119(7)
C50 0.0251(9) 0.0209(8) 0.0216(8) -0.0009(6) 0.0006(6) -0.0077(7)

loop_
_atom_type_symbol
_atom_type_description
_atom_type_scat_dispersion_real
_atom_type_scat_dispersion_imag
_atom_type_scat_source
C C 0.0181 0.0091 'International Tables Vol C Tables 4.2.6.8 and 6.1.1.4'
H H 0.0000 0.0000 'International Tables Vol C Tables 4.2.6.8 and 6.1.1.4'
N N 0.0311 0.0180 'International Tables Vol C Tables 4.2.6.8 and 6.1.1.4'
O O 0.0492 0.0322 'International Tables Vol C Tables 4.2.6.8 and 6.1.1.4'

loop_
_geom_angle_atom_site_label_1
_geom_angle_atom_site_label_2
_geom_angle_atom_site_label_3
_geom_angle
N2 N1 C1 117.01(12)
N2 N1 C7 120.66(12)
C1 N1 C7 121.24(12)
C13 N2 N1 118.08(12)
C14 N3 C17 108.78(12)
C14 N3 C18 126.66(12)
C17 N3 C18 124.46(12)
C31 N4 C28 109.12(12)
C31 N4 C32 124.73(12)
C28 N4 C32 126.08(12)
C38 N5 N6 118.13(12)
N5 N6 C39 116.93(12)
N5 N6 C45 120.94(12)
C39 N6 C45 121.13(12)
C6 C1 C2 119.01(14)
C6 C1 N1 121.26(13)
C2 C1 N1 119.71(13)
C3 C2 C1 120.01(14)
C3 C2 H2A 120.0
C1 C2 H2A 120.0
C2 C3 C4 121.03(14)
C2 C3 H3A 119.5
C4 C3 H3A 119.5
C3 C4 C5 118.78(14)
C3 C4 H4A 120.6
C5 C4 H4A 120.6
C6 C5 C4 121.21(14)
C6 C5 H5A 119.4
C4 C5 H5A 119.4
C5 C6 C1 119.95(14)
C5 C6 H6A 120.0
C1 C6 H6A 120.0
C8 C7 C12 120.86(14)
C8 C7 N1 120.20(14)
C12 C7 N1 118.91(13)
C7 C8 C9 118.99(14)
C7 C8 H8A 120.5
C9 C8 H8A 120.5
C10 C9 C8 120.43(14)
C10 C9 H9A 119.8
C8 C9 H9A 119.8
C9 C10 C11 120.22(14)
C9 C10 H10A 119.9
C11 C10 H10A 119.9
C10 C11 C12 119.83(15)
C10 C11 H11A 120.1
C12 C11 H11A 120.1
C7 C12 C11 119.67(14)
C7 C12 H12A 120.2
C11 C12 H12A 120.2
N2 C13 C14 118.86(13)
N2 C13 H13A 120.6
C14 C13 H13A 120.6
N3 C14 C15 108.34(13)
N3 C14 C13 122.79(13)
C15 C14 C13 128.84(14)
C16 C15 C14 107.62(13)
C16 C15 H15A 126.2
C14 C15 H15A 126.2
C15 C16 C17 108.33(13)
C15 C16 H16A 125.8
C17 C16 H16A 125.8
C24 C17 N3 127.06(13)
C24 C17 C16 125.97(13)
N3 C17 C16 106.93(13)
N3 C18 C19 114.99(12)
N3 C18 H18A 108.5
C19 C18 H18A 108.5
N3 C18 H18B 108.5
C19 C18 H18B 108.5
H18A C18 H18B 107.5
C20 C19 C18 116.01(13)
C20 C19 H19A 108.3
C18 C19 H19A 108.3
C20 C19 H19B 108.3
C18 C19 H19B 108.3
H19A C19 H19B 107.4
C19 C20 C21 113.50(13)
C19 C20 H20A 108.9
C21 C20 H20A 108.9
C19 C20 H20B 108.9
C21 C20 H20B 108.9
H20A C20 H20B 107.7
C22 C21 C20 115.25(13)
C22 C21 H21A 108.5
C20 C21 H21A 108.5
C22 C21 H21B 108.5
C20 C21 H21B 108.5
H21A C21 H21B 107.5
C21 C22 C23 113.38(14)
C21 C22 H22A 108.9
C23 C22 H22A 108.9
C21 C22 H22B 108.9
C23 C22 H22B 108.9
H22A C22 H22B 107.7
C22 C23 H23A 109.5
C22 C23 H23B 109.5
H23A C23 H23B 109.5
C22 C23 H23C 109.5
H23A C23 H23C 109.5
H23B C23 H23C 109.5
C17 C24 C27 141.31(14)
C17 C24 C25 128.74(13)
C27 C24 C25 89.91(11)
O1 C25 C24 133.87(14)
O1 C25 C26 136.10(14)
C24 C25 C26 90.03(11)
C28 C26 C27 128.57(13)
C28 C26 C25 141.64(14)
C27 C26 C25 89.77(11)
O2 C27 C24 136.37(14)
O2 C27 C26 133.35(14)
C24 C27 C26 90.28(11)
N4 C28 C26 126.93(13)
N4 C28 C29 106.73(13)
C26 C28 C29 126.25(14)
C30 C29 C28 108.14(13)
C30 C29 H29A 125.9
C28 C29 H29A 125.9
C29 C30 C31 107.75(13)
C29 C30 H30A 126.1
C31 C30 H30A 126.1
N4 C31 C30 108.23(13)
N4 C31 C38 121.70(13)
C30 C31 C38 130.00(14)
N4 C32 C33 111.42(12)
N4 C32 H32A 109.3
C33 C32 H32A 109.3
N4 C32 H32B 109.3
C33 C32 H32B 109.3
H32A C32 H32B 108.0
C34 C33 C32 113.50(13)
C34 C33 H33A 108.9
C32 C33 H33A 108.9
C34 C33 H33B 108.9
C32 C33 H33B 108.9
H33A C33 H33B 107.7
C33 C34 C35 112.43(14)
C33 C34 H34A 109.1
C35 C34 H34A 109.1
C33 C34 H34B 109.1
C35 C34 H34B 109.1
H34A C34 H34B 107.8
C36 C35 C34 114.70(15)
C36 C35 H35A 108.6
C34 C35 H35A 108.6
C36 C35 H35B 108.6
C34 C35 H35B 108.6
H35A C35 H35B 107.6
C35 C36 C37 112.79(15)
C35 C36 H36A 109.0
C37 C36 H36A 109.0
C35 C36 H36B 109.0
C37 C36 H36B 109.0
H36A C36 H36B 107.8
C36 C37 H37A 109.5
C36 C37 H37B 109.5
H37A C37 H37B 109.5
C36 C37 H37C 109.5
H37A C37 H37C 109.5
H37B C37 H37C 109.5
N5 C38 C31 118.88(14)
N5 C38 H38A 120.6
C31 C38 H38A 120.6
C40 C39 C44 119.04(14)
C40 C39 N6 121.76(13)
C44 C39 N6 119.19(13)
C41 C40 C39 119.89(14)
C41 C40 H40A 120.1
C39 C40 H40A 120.1
C40 C41 C42 121.27(15)
C40 C41 H41A 119.4
C42 C41 H41A 119.4
C41 C42 C43 118.70(14)
C41 C42 H42A 120.6
C43 C42 H42A 120.6
C44 C43 C42 120.77(14)
C44 C43 H43A 119.6
C42 C43 H43A 119.6
C43 C44 C39 120.33(14)
C43 C44 H44A 119.8
C39 C44 H44A 119.8
C50 C45 C46 120.67(14)
C50 C45 N6 120.47(14)
C46 C45 N6 118.83(13)
C45 C46 C47 119.55(14)
C45 C46 H46A 120.2
C47 C46 H46A 120.2
C48 C47 C46 120.19(15)
C48 C47 H47A 119.9
C46 C47 H47A 119.9
C49 C48 C47 119.86(14)
C49 C48 H48A 120.1
C47 C48 H48A 120.1
C48 C49 C50 120.26(14)
C48 C49 H49A 119.9
C50 C49 H49A 119.9
C45 C50 C49 119.47(14)
C45 C50 H50A 120.3
C49 C50 H50A 120.3

loop_
_geom_bond_atom_site_label_1
_geom_bond_atom_site_label_2
_geom_bond_distance
O1 C25 1.2283(17)
O2 C27 1.2288(17)
N1 N2 1.3599(17)
N1 C1 1.4081(19)
N1 C7 1.4422(18)
N2 C13 1.292(2)
N3 C14 1.3664(19)
N3 C17 1.3939(18)
N3 C18 1.4705(18)
N4 C31 1.3645(19)
N4 C28 1.3902(19)
N4 C32 1.4671(18)
N5 C38 1.295(2)
N5 N6 1.3585(17)
N6 C39 1.4081(19)
N6 C45 1.4448(18)
C1 C6 1.398(2)
C1 C2 1.399(2)
C2 C3 1.384(2)
C2 H2A 0.9500
C3 C4 1.385(2)
C3 H3A 0.9500
C4 C5 1.386(2)
C4 H4A 0.9500
C5 C6 1.381(2)
C5 H5A 0.9500
C6 H6A 0.9500
C7 C8 1.385(2)
C7 C12 1.386(2)
C8 C9 1.394(2)
C8 H8A 0.9500
C9 C10 1.382(2)
C9 H9A 0.9500
C10 C11 1.384(2)
C10 H10A 0.9500
C11 C12 1.390(2)
C11 H11A 0.9500
C12 H12A 0.9500
C13 C14 1.438(2)
C13 H13A 0.9500
C14 C15 1.408(2)
C15 C16 1.374(2)
C15 H15A 0.9500
C16 C17 1.412(2)
C16 H16A 0.9500
C17 C24 1.391(2)
C18 C19 1.526(2)
C18 H18A 0.9900
C18 H18B 0.9900
C19 C20 1.526(2)
C19 H19A 0.9900
C19 H19B 0.9900
C20 C21 1.532(2)
C20 H20A 0.9900
C20 H20B 0.9900
C21 C22 1.522(2)
C21 H21A 0.9900
C21 H21B 0.9900
C22 C23 1.522(2)
C22 H22A 0.9900
C22 H22B 0.9900
C23 H23A 0.9800
C23 H23B 0.9800
C23 H23C 0.9800
C24 C27 1.471(2)
C24 C25 1.474(2)
C25 C26 1.476(2)
C26 C28 1.391(2)
C26 C27 1.473(2)
C28 C29 1.414(2)
C29 C30 1.376(2)
C29 H29A 0.9500
C30 C31 1.404(2)
C30 H30A 0.9500
C31 C38 1.435(2)
C32 C33 1.520(2)
C32 H32A 0.9900
C32 H32B 0.9900
C33 C34 1.514(2)
C33 H33A 0.9900
C33 H33B 0.9900
C34 C35 1.528(2)
C34 H34A 0.9900
C34 H34B 0.9900
C35 C36 1.508(3)
C35 H35A 0.9900
C35 H35B 0.9900
C36 C37 1.537(3)
C36 H36A 0.9900
C36 H36B 0.9900
C37 H37A 0.9800
C37 H37B 0.9800
C37 H37C 0.9800
C38 H38A 0.9500
C39 C40 1.392(2)
C39 C44 1.396(2)
C40 C41 1.382(2)
C40 H40A 0.9500
C41 C42 1.385(2)
C41 H41A 0.9500
C42 C43 1.388(2)
C42 H42A 0.9500
C43 C44 1.379(2)
C43 H43A 0.9500
C44 H44A 0.9500
C45 C50 1.384(2)
C45 C46 1.384(2)
C46 C47 1.388(2)
C46 H46A 0.9500
C47 C48 1.387(2)
C47 H47A 0.9500
C48 C49 1.384(2)
C48 H48A 0.9500
C49 C50 1.390(2)
C49 H49A 0.9500
C50 H50A 0.9500

loop_
_geom_torsion_atom_site_label_1
_geom_torsion_atom_site_label_2
_geom_torsion_atom_site_label_3
_geom_torsion_atom_site_label_4
_geom_torsion
C1 N1 N2 C13 179.01(13)
C7 N1 N2 C13 -12.8(2)
C38 N5 N6 C39 179.19(13)
C38 N5 N6 C45 10.5(2)
N2 N1 C1 C6 -3.6(2)
C7 N1 C1 C6 -171.72(14)
N2 N1 C1 C2 177.87(13)
C7 N1 C1 C2 9.7(2)
C6 C1 C2 C3 0.1(2)
N1 C1 C2 C3 178.67(13)
C1 C2 C3 C4 0.1(2)
C2 C3 C4 C5 -0.3(2)
C3 C4 C5 C6 0.2(2)
C4 C5 C6 C1 0.0(2)
C2 C1 C6 C5 -0.1(2)
N1 C1 C6 C5 -178.68(14)
N2 N1 C7 C8 95.56(17)
C1 N1 C7 C8 -96.72(17)
N2 N1 C7 C12 -82.29(18)
C1 N1 C7 C12 85.43(17)
C12 C7 C8 C9 -0.5(2)
N1 C7 C8 C9 -178.29(13)
C7 C8 C9 C10 -0.1(2)
C8 C9 C10 C11 0.1(2)
C9 C10 C11 C12 0.4(2)
C8 C7 C12 C11 1.0(2)
N1 C7 C12 C11 178.87(14)
C10 C11 C12 C7 -1.0(2)
N1 N2 C13 C14 176.69(13)
C17 N3 C14 C15 -0.10(16)
C18 N3 C14 C15 176.35(13)
C17 N3 C14 C13 178.16(13)
C18 N3 C14 C13 -5.4(2)
N2 C13 C14 N3 176.08(13)
N2 C13 C14 C15 -6.0(2)
N3 C14 C15 C16 0.11(17)
C13 C14 C15 C16 -178.02(15)
C14 C15 C16 C17 -0.07(17)
C14 N3 C17 C24 -177.66(14)
C18 N3 C17 C24 5.8(2)
C14 N3 C17 C16 0.05(16)
C18 N3 C17 C16 -176.49(13)
C15 C16 C17 C24 177.76(14)
C15 C16 C17 N3 0.01(17)
C14 N3 C18 C19 95.02(17)
C17 N3 C18 C19 -89.06(17)
N3 C18 C19 C20 -71.18(17)
C18 C19 C20 C21 -173.51(13)
C19 C20 C21 C22 -66.95(19)
C20 C21 C22 C23 -173.77(15)
N3 C17 C24 C27 1.5(3)
C16 C17 C24 C27 -175.76(17)
N3 C17 C24 C25 178.39(14)
C16 C17 C24 C25 1.1(2)
C17 C24 C25 O1 3.7(3)
C27 C24 C25 O1 -178.24(17)
C17 C24 C25 C26 -176.95(15)
C27 C24 C25 C26 1.08(11)
O1 C25 C26 C28 0.0(3)
C24 C25 C26 C28 -179.3(2)
O1 C25 C26 C27 178.22(18)
C24 C25 C26 C27 -1.08(11)
C17 C24 C27 O2 -2.8(3)
C25 C24 C27 O2 179.61(18)
C17 C24 C27 C26 176.46(19)
C25 C24 C27 C26 -1.08(11)
C28 C26 C27 O2 -1.0(3)
C25 C26 C27 O2 -179.58(17)
C28 C26 C27 C24 179.68(15)
C25 C26 C27 C24 1.08(11)
C31 N4 C28 C26 174.98(14)
C32 N4 C28 C26 -2.1(2)
C31 N4 C28 C29 -1.72(16)
C32 N4 C28 C29 -178.81(13)
C27 C26 C28 N4 -177.43(14)
C25 C26 C28 N4 0.3(3)
C27 C26 C28 C29 -1.4(3)
C25 C26 C28 C29 176.39(17)
N4 C28 C29 C30 1.17(17)
C26 C28 C29 C30 -175.56(14)
C28 C29 C30 C31 -0.21(17)
C28 N4 C31 C30 1.61(17)
C32 N4 C31 C30 178.75(13)
C28 N4 C31 C38 -175.48(13)
C32 N4 C31 C38 1.7(2)
C29 C30 C31 N4 -0.86(17)
C29 C30 C31 C38 175.90(15)
C31 N4 C32 C33 -84.56(17)
C28 N4 C32 C33 92.10(17)
N4 C32 C33 C34 162.36(13)
C32 C33 C34 C35 162.96(14)
C33 C34 C35 C36 57.6(2)
C34 C35 C36 C37 -176.41(16)
N6 N5 C38 C31 -177.71(13)
N4 C31 C38 N5 -174.21(13)
C30 C31 C38 N5 9.4(2)
N5 N6 C39 C40 -8.8(2)
C45 N6 C39 C40 159.82(14)
N5 N6 C39 C44 170.59(13)
C45 N6 C39 C44 -20.8(2)
C44 C39 C40 C41 0.7(2)
N6 C39 C40 C41 -179.89(14)
C39 C40 C41 C42 -0.5(2)
C40 C41 C42 C43 0.1(2)
C41 C42 C43 C44 0.2(2)
C42 C43 C44 C39 0.0(2)
C40 C39 C44 C43 -0.5(2)
N6 C39 C44 C43 -179.90(14)
N5 N6 C45 C50 -96.91(17)
C39 N6 C45 C50 94.89(18)
N5 N6 C45 C46 80.98(18)
C39 N6 C45 C46 -87.22(18)
C50 C45 C46 C47 -0.6(2)
N6 C45 C46 C47 -178.53(14)
C45 C46 C47 C48 0.1(2)
C46 C47 C48 C49 0.1(2)
C47 C48 C49 C50 0.2(2)
C46 C45 C50 C49 1.0(2)
N6 C45 C50 C49 178.86(13)
C48 C49 C50 C45 -0.8(2)

loop_
_cod_related_entry_id
_cod_related_entry_database
_cod_related_entry_code
1 ChemSpider 30660099
